data_2011345
loop_
_publ_author_name
'Vijayalakshmi, L.'
'Parthasarathi, V.'
'Varu, Bharat'
'Dodia, Narasinh'
'Shah, Anamik'

_publ_section_title
;
 3-Cyano-6-methyl-4-(2-naphthylethenyl)-1-benzopyran-2-one
;
_journal_issue 9
_journal_name_full 'Acta Crystallographica Section C'
_journal_page_first e401
_journal_page_last e402
_journal_paper_doi 10.1107/S0108270100010532
_journal_volume 56
_journal_year 2000
_chemical_formula_moiety 'C23 H15 N O2'
_chemical_formula_sum 'C23 H15 N O2'
_chemical_formula_weight 337.36
_chemical_name_systematic
;
 6-methyl-4(2-napthyl)ethenyl-3-cyano-1-benzopyran-2-one.
;
_space_group_IT_number 14
_symmetry_cell_setting monoclinic
_symmetry_space_group_name_Hall '-P 2ybc'
_symmetry_space_group_name_H-M 'P 1 21/c 1'
_audit_creation_method SHELXL-97
_cell_angle_alpha 90.00
_cell_angle_beta 101.96(4)
_cell_angle_gamma 90.00
_cell_formula_units_Z 4
_cell_length_a 7.814(5)
_cell_length_b 11.561(3)
_cell_length_c 18.580(7)
_cell_measurement_reflns_used 25
_cell_measurement_temperature 293(2)
_cell_measurement_theta_max 25
_cell_measurement_theta_min 2
_cell_volume 1642.0(13)
_computing_cell_refinement 'MolEN (Fair, 1990)'
_computing_data_collection 'CAD-4 Software (Enraf-Nonius, 1989)'
_computing_data_reduction MolEN
_computing_publication_material SHELXL97
_computing_structure_refinement 'SHELXL97 (Sheldrick, 1997)'
_computing_structure_solution 'DIRDIF96 (Beurskens et al., 1996)'
_diffrn_ambient_temperature 293(2)
_diffrn_measurement_device_type 'Enraf-Nonius CAD-4'
_diffrn_measurement_method \w-2\q
_diffrn_radiation_monochromator graphite
_diffrn_radiation_source 'fine-focus sealed tube'
_diffrn_radiation_type MoK\a
_diffrn_radiation_wavelength .71073
_diffrn_reflns_av_R_equivalents .024
_diffrn_reflns_av_sigmaI/netI .0254
_diffrn_reflns_limit_h_max 9
_diffrn_reflns_limit_h_min 0
_diffrn_reflns_limit_k_max 13
_diffrn_reflns_limit_k_min 0
_diffrn_reflns_limit_l_max 21
_diffrn_reflns_limit_l_min -22
_diffrn_reflns_number 3103
_diffrn_reflns_theta_full 25.00
_diffrn_reflns_theta_max 25
_diffrn_reflns_theta_min 2.09
_diffrn_standards_decay_% 0
_diffrn_standards_interval_count 100
_diffrn_standards_interval_time 150
_diffrn_standards_number 3
_exptl_absorpt_coefficient_mu .087
_exptl_absorpt_correction_T_max .994
_exptl_absorpt_correction_T_min .974
_exptl_absorpt_correction_type '\y scan'
_exptl_absorpt_process_details '(North et al., 1968)'
_exptl_crystal_colour 'Dark yellow'
_exptl_crystal_density_diffrn 1.365
_exptl_crystal_density_method 'not measured'
_exptl_crystal_description Rectangular
_exptl_crystal_F_000 704
_exptl_crystal_size_max .15
_exptl_crystal_size_mid .12
_exptl_crystal_size_min .10
_refine_diff_density_max .172
_refine_diff_density_min -.186
_refine_ls_extinction_method none
_refine_ls_goodness_of_fit_ref .831
_refine_ls_hydrogen_treatment constr
_refine_ls_matrix_type full
_refine_ls_number_parameters 238
_refine_ls_number_reflns 2878
_refine_ls_number_restraints 0
_refine_ls_restrained_S_all .831
_refine_ls_R_factor_all .067
_refine_ls_R_factor_gt .042
_refine_ls_shift/su_max .003
_refine_ls_shift/su_mean .000
_refine_ls_structure_factor_coef Fsqd
_refine_ls_weighting_details 'w = 1/[\s^2^(Fo^2^)+(0.0935P)^2^+0.9948P] where P = (Fo^2^+2Fc^2^)/3'
_refine_ls_weighting_scheme calc
_refine_ls_wR_factor_ref .144
_reflns_number_gt 2095
_reflns_number_total 2878
_reflns_threshold_expression I>2\s(I)
_cod_data_source_file qa0319.cif
_cod_data_source_block I
_cod_depositor_comments
;
The following automatic conversions were performed:

'_refine_ls_weighting_scheme' value 'calc w =
1/[\s^2^(Fo^2^)+(0.0935P)^2^+0.9948P] where P = (Fo^2^+2Fc^2^)/3' was
changed to 'calc'. New tag '_refine_ls_weighting_details' was
created. The value of the new tag was set to 'w =
1/[\s^2^(Fo^2^)+(0.0935P)^2^+0.9948P] where P = (Fo^2^+2Fc^2^)/3'.

Automatic conversion script
Id: cif_fix_values 3143 2015-03-26 13:38:13Z robertas 
;
_cod_original_sg_symbol_H-M 'P 21/c'
_cod_database_code 2011345
_cod_database_fobs_code 2011345

loop_
_symmetry_equiv_pos_as_xyz
'x, y, z'
'-x, y+1/2, -z+1/2'
'-x, -y, -z'
'x, -y-1/2, z-1/2'

loop_
_atom_site_label
_atom_site_fract_x
_atom_site_fract_y
_atom_site_fract_z
_atom_site_U_iso_or_equiv
_atom_site_adp_type
_atom_site_calc_flag
_atom_site_refinement_flags
_atom_site_occupancy
_atom_site_disorder_assembly
_atom_site_disorder_group
_atom_site_type_symbol
O1 .16468(18) .59649(13) .03667(8) .0497(4) Uani d . 1 . . O
C10 .4653(2) .64885(16) .03668(10) .0349(4) Uani d . 1 . . C
C24 .5272(3) 1.08238(16) -.15173(10) .0416(5) Uani d . 1 . . C
C9 .3418(3) .58159(17) .06231(11) .0401(5) Uani d . 1 . . C
C3 .2280(2) .73490(16) -.04991(11) .0392(5) Uani d . 1 . . C
C5 .6415(3) .63071(17) .06890(10) .0391(5) Uani d . 1 . . C
H5 .7263 .6751 .0534 .064(2) Uiso calc R 1 . . H
O10 -.05516(19) .68442(15) -.03541(10) .0656(5) Uani d . 1 . . O
C25 .6375(3) 1.16597(17) -.17505(11) .0487(5) Uani d . 1 . . C
C4 .4046(2) .73036(16) -.02206(10) .0356(4) Uani d . 1 . . C
C16 .3460(3) 1.08999(19) -.18096(12) .0495(5) Uani d . 1 . . C
H16 .2711 1.0354 -.1674 .064(2) Uiso calc R 1 . . H
C23 .6046(3) .99275(17) -.10204(10) .0395(5) Uani d . 1 . . C
C7 .5643(3) .48205(18) .14475(11) .0480(5) Uani d . 1 . . C
H7 .5974 .4251 .1803 .064(2) Uiso calc R 1 . . H
C14 .5277(2) .80240(16) -.05175(10) .0376(4) Uani d . 1 . . C
H14 .6348 .7709 -.0559 .064(2) Uiso calc R 1 . . H
C2 .1007(3) .67290(18) -.01731(12) .0461(5) Uani d . 1 . . C
C6 .6931(3) .54873(17) .12306(10) .0418(5) Uani d . 1 . . C
C8 .3898(3) .49799(18) .11524(11) .0476(5) Uani d . 1 . . C
H8 .3056 .4530 .1308 .064(2) Uiso calc R 1 . . H
C15 .4920(3) .91137(17) -.07307(10) .0385(5) Uani d . 1 . . C
H15 .3826 .9390 -.0691 .064(2) Uiso calc R 1 . . H
C22 .7826(3) .9874(2) -.08072(13) .0511(6) Uani d . 1 . . C
H22 .8333 .9280 -.0497 .064(2) Uiso calc R 1 . . H
C13 .8824(3) .5323(2) .15862(13) .0573(6) Uani d . 1 . . C
H131 .9543 .5578 .1256 .122(7) Uiso calc R 1 . . H
H132 .9043 .4519 .1698 .122(7) Uiso calc R 1 . . H
H133 .9095 .5766 .2032 .122(7) Uiso calc R 1 . . H
C18 .3850(4) 1.2588(2) -.25036(14) .0680(8) Uani d . 1 . . C
H18 .3365 1.3173 -.2826 .064(2) Uiso calc R 1 . . H
C20 .8189(4) 1.1572(2) -.15012(14) .0619(7) Uani d . 1 . . C
H20 .8914 1.2121 -.1649 .064(2) Uiso calc R 1 . . H
C17 .2787(4) 1.1758(2) -.22864(13) .0615(7) Uani d . 1 . . C
H17 .1587 1.1786 -.2470 .064(2) Uiso calc R 1 . . H
C19 .5600(4) 1.25455(19) -.22442(13) .0633(7) Uani d . 1 . . C
H19 .6310 1.3106 -.2391 .064(2) Uiso calc R 1 . . H
C12 .1513(3) .79524(19) -.11625(13) .0482(5) Uani d . 1 . . C
N12 .0859(3) .8373(2) -.17039(13) .0708(6) Uani d . 1 . . N
C21 .8909(3) 1.0701(2) -.10490(14) .0620(7) Uani d . 1 . . C
H21 1.0118 1.0649 -.0898 .064(2) Uiso calc R 1 . . H

loop_
_atom_site_aniso_label
_atom_site_aniso_U_11
_atom_site_aniso_U_22
_atom_site_aniso_U_33
_atom_site_aniso_U_12
_atom_site_aniso_U_13
_atom_site_aniso_U_23
O1 .0409(8) .0483(9) .0628(9) -.0069(7) .0174(7) .0072(7)
C10 .0409(10) .0317(9) .0341(9) -.0025(8) .0123(8) -.0031(8)
C24 .0576(13) .0326(10) .0375(10) -.0025(9) .0166(9) -.0049(8)
C9 .0441(11) .0369(10) .0419(10) -.0044(9) .0146(9) -.0032(8)
C3 .0370(10) .0353(10) .0463(11) .0007(8) .0107(8) -.0004(8)
C5 .0437(11) .0363(10) .0384(10) -.0040(8) .0111(8) -.0019(8)
O10 .0340(9) .0685(11) .0959(13) -.0014(8) .0168(8) .0094(10)
C25 .0746(16) .0356(11) .0432(11) -.0082(10) .0289(11) -.0072(9)
C4 .0393(10) .0308(9) .0389(10) .0004(8) .0129(8) -.0036(8)
C16 .0586(14) .0411(12) .0501(12) .0019(10) .0145(10) .0033(10)
C23 .0450(11) .0357(10) .0396(10) -.0043(8) .0128(8) -.0038(8)
C7 .0669(15) .0382(11) .0389(11) -.0025(10) .0113(10) .0042(9)
C14 .0360(10) .0385(10) .0400(10) -.0001(8) .0114(8) .0033(8)
C2 .0415(12) .0398(11) .0590(13) -.0014(9) .0147(10) -.0040(10)
C6 .0524(12) .0379(10) .0340(10) -.0002(9) .0066(9) -.0034(8)
C8 .0603(14) .0399(11) .0457(12) -.0111(10) .0180(10) .0033(9)
C15 .0383(10) .0395(11) .0379(10) -.0016(8) .0087(8) -.0017(8)
C22 .0480(13) .0488(13) .0567(13) -.0058(10) .0109(10) .0003(10)
C13 .0576(14) .0564(14) .0524(13) .0011(11) -.0014(11) .0058(11)
C18 .112(2) .0440(13) .0523(14) .0202(15) .0274(15) .0092(11)
C20 .0777(18) .0478(14) .0699(16) -.0211(12) .0378(14) -.0087(12)
C17 .0803(18) .0502(14) .0535(13) .0169(12) .0126(12) .0067(11)
C19 .110(2) .0342(12) .0574(14) -.0026(13) .0442(15) .0007(10)
C12 .0371(11) .0474(12) .0579(13) -.0023(9) .0046(10) .0011(10)
N12 .0551(12) .0766(15) .0708(14) -.0049(11) -.0102(11) .0170(12)
C21 .0506(14) .0639(16) .0755(17) -.0154(12) .0221(12) -.0077(13)

loop_
_atom_type_symbol
_atom_type_description
_atom_type_scat_dispersion_real
_atom_type_scat_dispersion_imag
_atom_type_scat_source
C C .0033 .0016 'International Tables Vol C Tables 4.2.6.8 and 6.1.1.4'
H H .0000 .0000 'International Tables Vol C Tables 4.2.6.8 and 6.1.1.4'
N N .0061 .0033 'International Tables Vol C Tables 4.2.6.8 and 6.1.1.4'
O O .0106 .0060 'International Tables Vol C Tables 4.2.6.8 and 6.1.1.4'

loop_
_geom_angle_atom_site_label_1
_geom_angle_atom_site_label_2
_geom_angle_atom_site_label_3
_geom_angle
C2 O1 C9 121.90(16)
C9 C10 C5 117.31(18)
C9 C10 C4 118.58(18)
C5 C10 C4 124.10(17)
C16 C24 C25 117.66(19)
C16 C24 C23 123.26(18)
C25 C24 C23 119.0(2)
C8 C9 O1 116.16(18)
C8 C9 C10 121.99(19)
O1 C9 C10 121.84(18)
C4 C3 C12 123.47(18)
C4 C3 C2 123.03(18)
C12 C3 C2 113.41(18)
C6 C5 C10 121.85(18)
C6 C5 H5 119.1
C10 C5 H5 119.1
C20 C25 C24 119.1(2)
C20 C25 C19 122.1(2)
C24 C25 C19 118.8(2)
C3 C4 C10 117.21(17)
C3 C4 C14 121.66(17)
C10 C4 C14 121.11(17)
C17 C16 C24 121.2(2)
C17 C16 H16 119.4
C24 C16 H16 119.4
C22 C23 C24 119.17(19)
C22 C23 C15 121.12(19)
C24 C23 C15 119.68(18)
C8 C7 C6 121.87(19)
C8 C7 H7 119.1
C6 C7 H7 119.1
C15 C14 C4 122.42(18)
C15 C14 H14 118.8
C4 C14 H14 118.8
O10 C2 O1 118.50(19)
O10 C2 C3 124.7(2)
O1 C2 C3 116.81(18)
C5 C6 C7 118.15(19)
C5 C6 C13 121.34(19)
C7 C6 C13 120.51(19)
C7 C8 C9 118.78(19)
C7 C8 H8 120.6
C9 C8 H8 120.6
C14 C15 C23 127.73(19)
C14 C15 H15 116.1
C23 C15 H15 116.1
C23 C22 C21 121.2(2)
C23 C22 H22 119.4
C21 C22 H22 119.4
C6 C13 H131 109.5
C6 C13 H132 109.5
H131 C13 H132 109.5
C6 C13 H133 109.5
H131 C13 H133 109.5
H132 C13 H133 109.5
C19 C18 C17 119.6(2)
C19 C18 H18 120.2
C17 C18 H18 120.2
C21 C20 C25 121.4(2)
C21 C20 H20 119.3
C25 C20 H20 119.3
C16 C17 C18 121.4(3)
C16 C17 H17 119.3
C18 C17 H17 119.3
C18 C19 C25 121.3(2)
C18 C19 H19 119.4
C25 C19 H19 119.4
N12 C12 C3 176.0(2)
C20 C21 C22 120.1(2)
C20 C21 H21 120.0
C22 C21 H21 120.0

loop_
_geom_bond_atom_site_label_1
_geom_bond_atom_site_label_2
_geom_bond_site_symmetry_2
_geom_bond_distance
_geom_bond_publ_flag
O1 C2 . 1.352(3) yes
O1 C9 . 1.378(3) yes
C10 C9 . 1.397(3) yes
C10 C5 . 1.399(3) yes
C10 C4 . 1.446(3) yes
C24 C16 . 1.410(3) ?
C24 C25 . 1.421(3) ?
C24 C23 . 1.435(3) ?
C9 C8 . 1.374(3) yes
C3 C4 . 1.370(3) yes
C3 C12 . 1.435(3) ?
C3 C2 . 1.456(3) yes
C5 C6 . 1.380(3) ?
C5 H5 . .9300 ?
O10 C2 . 1.202(3) yes
C25 C20 . 1.400(4) ?
C25 C19 . 1.424(3) ?
C4 C14 . 1.464(3) ?
C16 C17 . 1.361(3) ?
C16 H16 . .9300 ?
C23 C22 . 1.367(3) ?
C23 C15 . 1.464(3) ?
C7 C8 . 1.373(3) ?
C7 C6 . 1.392(3) ?
C7 H7 . .9300 ?
C14 C15 . 1.333(3) ?
C14 H14 . .9300 ?
C6 C13 . 1.502(3) ?
C8 H8 . .9300 ?
C15 H15 . .9300 ?
C22 C21 . 1.411(3) ?
C22 H22 . .9300 ?
C13 H131 . .9600 ?
C13 H132 . .9600 ?
C13 H133 . .9600 ?
C18 C19 . 1.353(4) ?
C18 C17 . 1.383(4) ?
C18 H18 . .9300 ?
C20 C21 . 1.357(4) ?
C20 H20 . .9300 ?
C17 H17 . .9300 ?
C19 H19 . .9300 ?
C12 N12 . 1.139(3) yes
C21 H21 . .9300 ?

loop_
_geom_torsion_atom_site_label_1
_geom_torsion_atom_site_label_2
_geom_torsion_atom_site_label_3
_geom_torsion_atom_site_label_4
_geom_torsion
_geom_torsion_publ_flag
C2 O1 C9 C8 -177.5(2) yes
C2 O1 C9 C10 3.4(3) yes
C5 C10 C9 C8 -2.1(3) yes
C4 C10 C9 C8 176.5(2) ?
C5 C10 C9 O1 176.9(2) ?
C4 C10 C9 O1 -4.5(3) yes
C9 C10 C5 C6 1.0(3) ?
C4 C10 C5 C6 -177.6(2) ?
C16 C24 C25 C20 -176.6(2) ?
C23 C24 C25 C20 1.3(3) ?
C16 C24 C25 C19 2.0(3) ?
C23 C24 C25 C19 179.9(2) ?
C12 C3 C4 C10 -168.4(2) ?
C2 C3 C4 C10 7.8(3) ?
C12 C3 C4 C14 9.9(3) ?
C2 C3 C4 C14 -174.0(2) ?
C9 C10 C4 C3 -1.1(3) yes
C5 C10 C4 C3 177.4(2) ?
C9 C10 C4 C14 -179.4(2) ?
C5 C10 C4 C14 -.8(3) ?
C25 C24 C16 C17 -1.3(3) ?
C23 C24 C16 C17 -179.2(2) ?
C16 C24 C23 C22 175.3(2) ?
C25 C24 C23 C22 -2.6(3) ?
C16 C24 C23 C15 -6.9(3) ?
C25 C24 C23 C15 175.3(2) ?
C3 C4 C14 C15 38.5(3) ?
C10 C4 C14 C15 -143.3(2) ?
C9 O1 C2 O10 -177.6(2) ?
C9 O1 C2 C3 3.0(3) yes
C4 C3 C2 O10 171.7(2) ?
C12 C3 C2 O10 -11.8(3) ?
C4 C3 C2 O1 -8.9(3) yes
C12 C3 C2 O1 167.6(2) ?
C10 C5 C6 C7 .9(3) ?
C10 C5 C6 C13 -178.4(2) yes
C8 C7 C6 C5 -1.7(3) yes
C8 C7 C6 C13 177.5(2) ?
C6 C7 C8 C9 .6(3) ?
O1 C9 C8 C7 -177.7(2) ?
C10 C9 C8 C7 1.4(3) ?
C4 C14 C15 C23 178.6(2) ?
C22 C23 C15 C14 -30.5(3) ?
C24 C23 C15 C14 151.7(2) ?
C24 C23 C22 C21 1.9(3) ?
C15 C23 C22 C21 -175.9(2) ?
C24 C25 C20 C21 .6(3) ?
C19 C25 C20 C21 -177.9(2) ?
C24 C16 C17 C18 .0(3) ?
C19 C18 C17 C16 .7(4) ?
C17 C18 C19 C25 .0(4) ?
C20 C25 C19 C18 177.2(2) ?
C24 C25 C19 C18 -1.4(3) ?
C4 C3 C12 N12 124.0(3) ?
C2 C3 C12 N12 -52.0(3) ?
C25 C20 C21 C22 -1.3(4) ?
C23 C22 C21 C20 .0(4) ?

loop_
_cod_related_entry_id
_cod_related_entry_database
_cod_related_entry_code
1 ChemSpider 30652305
